data_7050710
loop_
_publ_author_name
'Palomero, Juan'
'Mata, Jos\'e A.'
'Gonz\'alez, Florenci'
'Peris, Eduardo'

_publ_section_title
;
 Facile synthesis of first generation ferrocene dendrimers by a
 convergent approach using ditopic conjugated dendronsElectronic
 supplementary information (ESI) available: molecular structure of 2.
 See http://www.rsc.org/suppdata/nj/b1/b108142j/
;
_journal_issue 3
_journal_name_full 'New Journal of Chemistry'
_journal_page_first 291
_journal_paper_doi 10.1039/b108142j
_journal_volume 26
_journal_year 2002
_chemical_formula_moiety 'Fc-=-Ph(CHO)-=-Fc (Fc = ferrocene)'
_chemical_formula_sum 'C31 H26 Fe2 O'
_chemical_formula_weight 526.22
_chemical_name_systematic
; 
? 
;
_space_group_IT_number 14
_symmetry_cell_setting monoclinic
_symmetry_space_group_name_Hall '-P 2ybc'
_symmetry_space_group_name_H-M 'P 1 21/c 1'
_atom_sites_solution_hydrogens geom
_atom_sites_solution_primary direct
_atom_sites_solution_secondary difmap
_audit_creation_method SHELXL-97
_cell_angle_alpha 90.00
_cell_angle_beta 106.174(3)
_cell_angle_gamma 90.00
_cell_formula_units_Z 4
_cell_length_a 18.624(3)
_cell_length_b 11.2643(17)
_cell_length_c 11.6667(16)
_cell_measurement_temperature 293(2)
_cell_volume 2350.6(6)
_computing_cell_refinement 'Bruker SMART'
_computing_data_collection 'Bruker SMART'
_computing_data_reduction 'Bruker SHELXTL'
_computing_molecular_graphics 'Bruker SHELXTL'
_computing_publication_material 'Bruker SHELXTL'
_computing_structure_refinement 'SHELXL-97 (Sheldrick, 1997)'
_computing_structure_solution 'SHELXS-97 (Sheldrick, 1990)'
_diffrn_ambient_temperature 293(2)
_diffrn_measured_fraction_theta_full 0.999
_diffrn_measured_fraction_theta_max 0.999
_diffrn_measurement_device_type 'CCD area detector'
_diffrn_measurement_method 'phi and omega scans'
_diffrn_radiation_monochromator graphite
_diffrn_radiation_source 'fine-focus sealed tube'
_diffrn_radiation_type MoK\a
_diffrn_radiation_wavelength 0.71073
_diffrn_reflns_av_R_equivalents 0.0512
_diffrn_reflns_av_sigmaI/netI 0.0584
_diffrn_reflns_limit_h_max 21
_diffrn_reflns_limit_h_min -16
_diffrn_reflns_limit_k_max 13
_diffrn_reflns_limit_k_min -13
_diffrn_reflns_limit_l_max 12
_diffrn_reflns_limit_l_min -13
_diffrn_reflns_number 12559
_diffrn_reflns_theta_full 24.71
_diffrn_reflns_theta_max 24.71
_diffrn_reflns_theta_min 1.14
_exptl_absorpt_coefficient_mu 1.257
_exptl_absorpt_correction_T_max 1.955004
_exptl_absorpt_correction_T_min 1.310110
_exptl_absorpt_correction_type 'Bruker SADABS'
_exptl_crystal_colour red
_exptl_crystal_density_diffrn 1.487
_exptl_crystal_density_method 'not measured'
_exptl_crystal_description pellet
_exptl_crystal_F_000 1088
_exptl_crystal_size_max 0.75
_exptl_crystal_size_mid 0.61
_exptl_crystal_size_min 0.59
_refine_diff_density_max 0.506
_refine_diff_density_min -0.376
_refine_diff_density_rms 0.076
_refine_ls_extinction_method none
_refine_ls_goodness_of_fit_ref 1.064
_refine_ls_hydrogen_treatment mixed
_refine_ls_matrix_type full
_refine_ls_number_parameters 307
_refine_ls_number_reflns 3994
_refine_ls_number_restraints 0
_refine_ls_restrained_S_all 1.064
_refine_ls_R_factor_all 0.0758
_refine_ls_R_factor_gt 0.0479
_refine_ls_shift/su_max 0.004
_refine_ls_shift/su_mean 0.000
_refine_ls_structure_factor_coef Fsqd
_refine_ls_weighting_details 'calc w=1/[\s^2^(Fo^2^)+(0.0625P)^2^+0.0581P] where P=(Fo^2^+2Fc^2^)/3'
_refine_ls_weighting_scheme calc
_refine_ls_wR_factor_gt 0.1135
_refine_ls_wR_factor_ref 0.1226
_reflns_number_gt 2800
_reflns_number_total 3994
_reflns_threshold_expression >2sigma(I)
_cod_data_source_file b108142j.txt
_cod_data_source_block for_compound_2
_cod_depositor_comments
;
The following automatic conversions were performed:
'_symmetry_cell_setting' value 'Monoclinic' changed to 'monoclinic'
according to '/home/saulius/struct/CIF-dictionaries/cif_core.dic'
dictionary named 'cif_core.dic' version 2.4.1 from 2010-06-29.

Automatic conversion script
Id: cif_fix_enum 1527 2010-12-29 10:47:43Z saulius 
;
_cod_original_sg_symbol_H-M P21/c
_cod_database_code 7050710

loop_
_symmetry_equiv_pos_as_xyz
'x, y, z'
'-x, y+1/2, -z+1/2'
'-x, -y, -z'
'x, -y-1/2, z-1/2'

loop_
_atom_site_label
_atom_site_type_symbol
_atom_site_fract_x
_atom_site_fract_y
_atom_site_fract_z
_atom_site_U_iso_or_equiv
_atom_site_adp_type
_atom_site_occupancy
_atom_site_symmetry_multiplicity
_atom_site_calc_flag
_atom_site_refinement_flags
_atom_site_disorder_assembly
_atom_site_disorder_group
Fe1 Fe 0.39154(3) 0.30799(6) -0.27888(5) 0.0361(2) Uani 1 1 d . . .
C1 C 0.4693(4) 0.4106(6) -0.1658(5) 0.078(2) Uani 1 1 d . . .
H1 H 0.4831 0.4051 -0.0830 0.094 Uiso 1 1 calc R . .
O1 O -0.0478(2) 0.6644(3) -0.4493(3) 0.0725(12) Uani 1 1 d . . .
Fe2 Fe 0.23664(3) 0.66456(5) 0.38312(5) 0.0334(2) Uani 1 1 d . . .
C2 C 0.4105(4) 0.4833(5) -0.2392(8) 0.086(2) Uani 1 1 d . . .
H2 H 0.3792 0.5341 -0.2125 0.104 Uiso 1 1 calc R . .
C3 C 0.4095(3) 0.4632(5) -0.3575(6) 0.0741(18) Uani 1 1 d . . .
H3 H 0.3769 0.4981 -0.4243 0.089 Uiso 1 1 calc R . .
C4 C 0.4650(3) 0.3829(6) -0.3585(5) 0.0675(17) Uani 1 1 d . . .
H4 H 0.4762 0.3553 -0.4266 0.081 Uiso 1 1 calc R . .
C5 C 0.5015(3) 0.3497(5) -0.2437(5) 0.0631(15) Uani 1 1 d . . .
H5 H 0.5409 0.2960 -0.2215 0.076 Uiso 1 1 calc R . .
C6 C 0.2905(2) 0.2597(4) -0.2524(3) 0.0332(10) Uani 1 1 d . . .
C7 C 0.2916(2) 0.2381(4) -0.3721(4) 0.0381(10) Uani 1 1 d . . .
H7 H 0.2590 0.2712 -0.4398 0.046 Uiso 1 1 calc R . .
C8 C 0.3502(3) 0.1581(4) -0.3718(4) 0.0464(12) Uani 1 1 d . . .
H8 H 0.3625 0.1291 -0.4385 0.056 Uiso 1 1 calc R . .
C9 C 0.3867(3) 0.1305(4) -0.2518(5) 0.0524(13) Uani 1 1 d . . .
H9 H 0.4273 0.0795 -0.2256 0.063 Uiso 1 1 calc R . .
C10 C 0.3513(3) 0.1933(4) -0.1782(4) 0.0457(12) Uani 1 1 d . . .
H10 H 0.3651 0.1917 -0.0952 0.055 Uiso 1 1 calc R . .
C11 C 0.2389(2) 0.3340(4) -0.2099(4) 0.0350(10) Uani 1 1 d . . .
H11 H 0.2559 0.3612 -0.1317 0.042 Uiso 1 1 calc R . .
C12 C 0.1716(2) 0.3663(4) -0.2697(4) 0.0350(10) Uani 1 1 d . . .
H12 H 0.1536 0.3386 -0.3475 0.042 Uiso 1 1 calc R . .
C13 C 0.1216(2) 0.4431(4) -0.2242(3) 0.0310(9) Uani 1 1 d . . .
C14 C 0.1314(2) 0.4596(4) -0.1022(3) 0.0330(10) Uani 1 1 d . . .
H14 H 0.1684 0.4163 -0.0483 0.040 Uiso 1 1 calc R . .
C15 C 0.0876(2) 0.5393(4) -0.0580(3) 0.0329(10) Uani 1 1 d . . .
C16 C 0.0311(2) 0.5996(4) -0.1408(4) 0.0373(10) Uani 1 1 d . . .
H16 H 0.0007 0.6520 -0.1140 0.045 Uiso 1 1 calc R . .
C17 C 0.0192(2) 0.5832(4) -0.2622(4) 0.0360(10) Uani 1 1 d . . .
C18 C 0.0643(2) 0.5057(4) -0.3036(4) 0.0352(10) Uani 1 1 d . . .
H18 H 0.0562 0.4955 -0.3853 0.042 Uiso 1 1 calc R . .
C19 C -0.0391(3) 0.6548(4) -0.3449(4) 0.0502(13) Uani 1 1 d . . .
H19 H -0.0720 0.6962 -0.3124 0.060 Uiso 1 1 calc R . .
C20 C 0.0994(2) 0.5607(4) 0.0714(4) 0.0364(10) Uani 1 1 d . . .
H20 H 0.0655 0.6114 0.0917 0.044 Uiso 1 1 calc R . .
C21 C 0.1523(2) 0.5164(4) 0.1610(3) 0.0372(10) Uani 1 1 d . . .
H21 H 0.1863 0.4640 0.1433 0.045 Uiso 1 1 calc R . .
C22 C 0.1609(2) 0.5445(4) 0.2865(3) 0.0338(10) Uani 1 1 d . . .
C23 C 0.1241(2) 0.6353(4) 0.3333(4) 0.0389(11) Uani 1 1 d . . .
H23 H 0.0883 0.6870 0.2883 0.047 Uiso 1 1 calc R . .
C24 C 0.1506(3) 0.6342(4) 0.4587(4) 0.0456(12) Uani 1 1 d . . .
H24 H 0.1348 0.6838 0.5107 0.055 Uiso 1 1 calc R . .
C25 C 0.2054(3) 0.5445(4) 0.4913(4) 0.0420(11) Uani 1 1 d . . .
H25 H 0.2327 0.5251 0.5687 0.050 Uiso 1 1 calc R . .
C26 C 0.2117(2) 0.4896(4) 0.3863(3) 0.0388(11) Uani 1 1 d . . .
H26 H 0.2438 0.4274 0.3827 0.047 Uiso 1 1 calc R . .
C27 C 0.2914(3) 0.7312(6) 0.2692(5) 0.0681(17) Uani 1 1 d . . .
H27 H 0.2845 0.7091 0.1901 0.082 Uiso 1 1 calc R . .
C28 C 0.2535(3) 0.8214(5) 0.3104(5) 0.0624(15) Uani 1 1 d . . .
H28 H 0.2159 0.8688 0.2633 0.075 Uiso 1 1 calc R . .
C29 C 0.2821(3) 0.8282(4) 0.4346(5) 0.0573(14) Uani 1 1 d . . .
H29 H 0.2671 0.8818 0.4841 0.069 Uiso 1 1 calc R . .
C30 C 0.3356(3) 0.7428(5) 0.4709(5) 0.0582(14) Uani 1 1 d . . .
H30 H 0.3632 0.7288 0.5493 0.070 Uiso 1 1 calc R . .
C31 C 0.3423(3) 0.6795(5) 0.3707(6) 0.0642(16) Uani 1 1 d . . .
H31 H 0.3741 0.6158 0.3708 0.077 Uiso 1 1 calc R . .

loop_
_atom_site_aniso_label
_atom_site_aniso_U_11
_atom_site_aniso_U_22
_atom_site_aniso_U_33
_atom_site_aniso_U_23
_atom_site_aniso_U_13
_atom_site_aniso_U_12
Fe1 0.0272(4) 0.0384(4) 0.0432(4) 0.0044(3) 0.0104(3) 0.0014(3)
C1 0.076(5) 0.099(5) 0.058(3) -0.017(4) 0.015(3) -0.050(4)
O1 0.079(3) 0.084(3) 0.044(2) 0.003(2) 0.000(2) 0.024(2)
Fe2 0.0385(4) 0.0370(4) 0.0274(3) 0.0016(3) 0.0134(3) 0.0029(3)
C2 0.055(4) 0.046(4) 0.169(7) -0.034(4) 0.049(5) -0.018(3)
C3 0.047(4) 0.064(4) 0.108(5) 0.030(4) 0.016(4) -0.015(3)
C4 0.038(3) 0.099(5) 0.066(4) 0.008(3) 0.016(3) -0.024(3)
C5 0.033(3) 0.075(4) 0.073(4) 0.009(3) 0.001(3) -0.008(3)
C6 0.032(2) 0.038(3) 0.031(2) 0.0041(19) 0.0098(19) -0.001(2)
C7 0.035(3) 0.041(3) 0.037(2) -0.005(2) 0.008(2) -0.003(2)
C8 0.053(3) 0.042(3) 0.050(3) -0.004(2) 0.024(2) 0.004(2)
C9 0.048(3) 0.035(3) 0.081(4) 0.008(3) 0.029(3) 0.010(2)
C10 0.039(3) 0.052(3) 0.047(3) 0.018(2) 0.013(2) 0.008(2)
C11 0.035(3) 0.042(3) 0.029(2) 0.0012(19) 0.010(2) -0.002(2)
C12 0.036(3) 0.040(3) 0.030(2) -0.0055(19) 0.012(2) -0.007(2)
C13 0.023(2) 0.036(2) 0.034(2) -0.0029(19) 0.0082(19) -0.0061(19)
C14 0.028(2) 0.041(3) 0.030(2) 0.0010(19) 0.0070(18) -0.003(2)
C15 0.026(2) 0.040(3) 0.035(2) -0.0002(19) 0.0129(19) -0.009(2)
C16 0.034(3) 0.038(3) 0.043(3) -0.001(2) 0.017(2) -0.001(2)
C17 0.029(2) 0.037(3) 0.041(3) -0.004(2) 0.008(2) -0.005(2)
C18 0.030(2) 0.043(3) 0.031(2) -0.0024(19) 0.0060(19) -0.004(2)
C19 0.036(3) 0.056(3) 0.053(3) -0.008(3) 0.004(2) 0.004(2)
C20 0.030(2) 0.047(3) 0.037(2) -0.002(2) 0.017(2) -0.002(2)
C21 0.037(3) 0.039(3) 0.036(2) -0.003(2) 0.012(2) 0.002(2)
C22 0.033(2) 0.041(3) 0.031(2) -0.0033(19) 0.0155(19) 0.000(2)
C23 0.031(3) 0.051(3) 0.039(2) -0.004(2) 0.015(2) 0.007(2)
C24 0.053(3) 0.055(3) 0.037(2) -0.004(2) 0.028(2) 0.004(3)
C25 0.052(3) 0.054(3) 0.024(2) 0.009(2) 0.018(2) 0.001(2)
C26 0.044(3) 0.037(3) 0.038(2) 0.003(2) 0.017(2) 0.005(2)
C27 0.080(4) 0.087(4) 0.053(3) -0.002(3) 0.045(3) -0.025(4)
C28 0.070(4) 0.056(4) 0.066(4) 0.019(3) 0.027(3) -0.009(3)
C29 0.076(4) 0.044(3) 0.055(3) -0.008(3) 0.022(3) -0.010(3)
C30 0.048(3) 0.067(4) 0.054(3) -0.003(3) 0.004(3) -0.018(3)
C31 0.043(3) 0.055(3) 0.107(5) -0.004(3) 0.041(3) -0.006(3)

loop_
_atom_type_symbol
_atom_type_description
_atom_type_scat_dispersion_real
_atom_type_scat_dispersion_imag
_atom_type_scat_source
C C 0.0033 0.0016 'International Tables Vol C Tables 4.2.6.8 and 6.1.1.4'
H H 0.0000 0.0000 'International Tables Vol C Tables 4.2.6.8 and 6.1.1.4'
O O 0.0106 0.0060 'International Tables Vol C Tables 4.2.6.8 and 6.1.1.4'
Fe Fe 0.3463 0.8444 'International Tables Vol C Tables 4.2.6.8 and 6.1.1.4'

loop_
_geom_angle_atom_site_label_1
_geom_angle_atom_site_label_2
_geom_angle_atom_site_label_3
_geom_angle
_geom_angle_site_symmetry_1
_geom_angle_site_symmetry_3
_geom_angle_publ_flag
C10 Fe1 C1 107.4(2) . . ?
C10 Fe1 C5 123.1(2) . . ?
C1 Fe1 C5 40.4(2) . . ?
C10 Fe1 C9 40.71(18) . . ?
C1 Fe1 C9 121.0(3) . . ?
C5 Fe1 C9 106.4(2) . . ?
C10 Fe1 C7 68.38(18) . . ?
C1 Fe1 C7 161.8(3) . . ?
C5 Fe1 C7 156.9(2) . . ?
C9 Fe1 C7 68.19(19) . . ?
C10 Fe1 C2 123.8(3) . . ?
C1 Fe1 C2 41.6(3) . . ?
C5 Fe1 C2 68.2(2) . . ?
C9 Fe1 C2 158.7(3) . . ?
C7 Fe1 C2 124.9(2) . . ?
C10 Fe1 C8 68.53(19) . . ?
C1 Fe1 C8 156.1(3) . . ?
C5 Fe1 C8 120.7(2) . . ?
C9 Fe1 C8 40.56(19) . . ?
C7 Fe1 C8 40.65(18) . . ?
C2 Fe1 C8 160.1(3) . . ?
C10 Fe1 C4 158.8(2) . . ?
C1 Fe1 C4 67.2(2) . . ?
C5 Fe1 C4 39.5(2) . . ?
C9 Fe1 C4 122.9(2) . . ?
C7 Fe1 C4 123.2(2) . . ?
C2 Fe1 C4 66.8(3) . . ?
C8 Fe1 C4 107.6(2) . . ?
C10 Fe1 C3 159.9(2) . . ?
C1 Fe1 C3 68.2(3) . . ?
C5 Fe1 C3 67.1(2) . . ?
C9 Fe1 C3 158.7(3) . . ?
C7 Fe1 C3 109.3(2) . . ?
C2 Fe1 C3 39.9(2) . . ?
C8 Fe1 C3 123.7(3) . . ?
C4 Fe1 C3 39.4(2) . . ?
C10 Fe1 C6 40.93(16) . . ?
C1 Fe1 C6 124.7(2) . . ?
C5 Fe1 C6 160.4(2) . . ?
C9 Fe1 C6 68.63(18) . . ?
C7 Fe1 C6 40.65(15) . . ?
C2 Fe1 C6 109.2(2) . . ?
C8 Fe1 C6 68.67(18) . . ?
C4 Fe1 C6 159.0(2) . . ?
C3 Fe1 C6 124.2(2) . . ?
C5 C1 C2 106.6(5) . . ?
C5 C1 Fe1 69.9(3) . . ?
C2 C1 Fe1 69.6(3) . . ?
C31 Fe2 C28 68.2(2) . . ?
C31 Fe2 C26 108.4(2) . . ?
C28 Fe2 C26 156.9(2) . . ?
C31 Fe2 C27 41.0(2) . . ?
C28 Fe2 C27 40.3(2) . . ?
C26 Fe2 C27 122.0(2) . . ?
C31 Fe2 C23 159.6(2) . . ?
C28 Fe2 C23 106.8(2) . . ?
C26 Fe2 C23 68.01(18) . . ?
C27 Fe2 C23 122.4(2) . . ?
C31 Fe2 C25 123.4(2) . . ?
C28 Fe2 C25 160.5(2) . . ?
C26 Fe2 C25 40.42(16) . . ?
C27 Fe2 C25 158.5(2) . . ?
C23 Fe2 C25 67.81(18) . . ?
C31 Fe2 C30 40.4(2) . . ?
C28 Fe2 C30 67.0(2) . . ?
C26 Fe2 C30 126.1(2) . . ?
C27 Fe2 C30 67.7(2) . . ?
C23 Fe2 C30 157.7(2) . . ?
C25 Fe2 C30 110.4(2) . . ?
C31 Fe2 C29 67.3(2) . . ?
C28 Fe2 C29 40.3(2) . . ?
C26 Fe2 C29 161.42(19) . . ?
C27 Fe2 C29 67.5(2) . . ?
C23 Fe2 C29 122.5(2) . . ?
C25 Fe2 C29 125.49(19) . . ?
C30 Fe2 C29 39.0(2) . . ?
C31 Fe2 C22 123.4(2) . . ?
C28 Fe2 C22 120.6(2) . . ?
C26 Fe2 C22 40.79(16) . . ?
C27 Fe2 C22 106.1(2) . . ?
C23 Fe2 C22 40.67(16) . . ?
C25 Fe2 C22 68.43(17) . . ?
C30 Fe2 C22 161.2(2) . . ?
C29 Fe2 C22 156.9(2) . . ?
C31 Fe2 C24 159.0(2) . . ?
C28 Fe2 C24 123.7(2) . . ?
C26 Fe2 C24 67.77(18) . . ?
C27 Fe2 C24 158.9(2) . . ?
C23 Fe2 C24 40.14(16) . . ?
C25 Fe2 C24 40.25(18) . . ?
C30 Fe2 C24 123.9(2) . . ?
C29 Fe2 C24 109.3(2) . . ?
C22 Fe2 C24 68.16(17) . . ?
C3 C2 C1 107.1(5) . . ?
C3 C2 Fe1 70.4(3) . . ?
C1 C2 Fe1 68.8(3) . . ?
C4 C3 C2 108.1(6) . . ?
C4 C3 Fe1 70.0(3) . . ?
C2 C3 Fe1 69.7(3) . . ?
C5 C4 C3 109.9(6) . . ?
C5 C4 Fe1 69.9(3) . . ?
C3 C4 Fe1 70.6(3) . . ?
C4 C5 C1 108.3(6) . . ?
C4 C5 Fe1 70.6(3) . . ?
C1 C5 Fe1 69.7(3) . . ?
C7 C6 C10 106.2(4) . . ?
C7 C6 C11 128.5(4) . . ?
C10 C6 C11 125.3(4) . . ?
C7 C6 Fe1 68.6(2) . . ?
C10 C6 Fe1 68.1(2) . . ?
C11 C6 Fe1 127.9(3) . . ?
C8 C7 C6 109.2(4) . . ?
C8 C7 Fe1 69.8(3) . . ?
C6 C7 Fe1 70.8(2) . . ?
C9 C8 C7 107.6(4) . . ?
C9 C8 Fe1 69.4(3) . . ?
C7 C8 Fe1 69.6(3) . . ?
C8 C9 C10 108.4(4) . . ?
C8 C9 Fe1 70.0(3) . . ?
C10 C9 Fe1 69.5(3) . . ?
C9 C10 C6 108.7(4) . . ?
C9 C10 Fe1 69.8(3) . . ?
C6 C10 Fe1 71.0(2) . . ?
C12 C11 C6 127.1(4) . . ?
C11 C12 C13 125.5(4) . . ?
C18 C13 C14 118.0(4) . . ?
C18 C13 C12 120.1(4) . . ?
C14 C13 C12 121.9(4) . . ?
C13 C14 C15 122.3(4) . . ?
C16 C15 C14 117.5(4) . . ?
C16 C15 C20 119.8(4) . . ?
C14 C15 C20 122.8(4) . . ?
C17 C16 C15 121.3(4) . . ?
C16 C17 C18 120.1(4) . . ?
C16 C17 C19 118.4(4) . . ?
C18 C17 C19 121.5(4) . . ?
C17 C18 C13 120.8(4) . . ?
O1 C19 C17 125.8(5) . . ?
C21 C20 C15 127.7(4) . . ?
C20 C21 C22 124.1(4) . . ?
C23 C22 C26 106.3(3) . . ?
C23 C22 C21 127.6(4) . . ?
C26 C22 C21 126.0(4) . . ?
C23 C22 Fe2 69.3(2) . . ?
C26 C22 Fe2 68.8(2) . . ?
C21 C22 Fe2 124.1(3) . . ?
C24 C23 C22 109.0(4) . . ?
C24 C23 Fe2 70.7(3) . . ?
C22 C23 Fe2 70.1(2) . . ?
C23 C24 C25 107.7(4) . . ?
C23 C24 Fe2 69.1(2) . . ?
C25 C24 Fe2 69.1(2) . . ?
C26 C25 C24 108.0(4) . . ?
C26 C25 Fe2 69.3(2) . . ?
C24 C25 Fe2 70.6(2) . . ?
C25 C26 C22 108.9(4) . . ?
C25 C26 Fe2 70.3(3) . . ?
C22 C26 Fe2 70.4(2) . . ?
C28 C27 C31 107.2(5) . . ?
C28 C27 Fe2 69.5(3) . . ?
C31 C27 Fe2 69.1(3) . . ?
C27 C28 C29 108.3(5) . . ?
C27 C28 Fe2 70.2(3) . . ?
C29 C28 Fe2 70.8(3) . . ?
C30 C29 C28 108.4(5) . . ?
C30 C29 Fe2 70.3(3) . . ?
C28 C29 Fe2 68.9(3) . . ?
C29 C30 C31 109.0(5) . . ?
C29 C30 Fe2 70.7(3) . . ?
C31 C30 Fe2 68.9(3) . . ?
C30 C31 C27 107.1(5) . . ?
C30 C31 Fe2 70.7(3) . . ?
C27 C31 Fe2 69.9(3) . . ?

loop_
_geom_bond_atom_site_label_1
_geom_bond_atom_site_label_2
_geom_bond_distance
_geom_bond_site_symmetry_2
_geom_bond_publ_flag
Fe1 C10 2.025(4) . ?
Fe1 C1 2.027(5) . ?
Fe1 C5 2.029(5) . ?
Fe1 C9 2.030(5) . ?
Fe1 C7 2.034(4) . ?
Fe1 C2 2.037(5) . ?
Fe1 C8 2.037(5) . ?
Fe1 C4 2.039(5) . ?
Fe1 C3 2.045(5) . ?
Fe1 C6 2.063(4) . ?
C1 C5 1.400(8) . ?
C1 C2 1.442(9) . ?
O1 C19 1.188(5) . ?
Fe2 C31 2.020(5) . ?
Fe2 C28 2.022(5) . ?
Fe2 C26 2.028(4) . ?
Fe2 C27 2.031(5) . ?
Fe2 C23 2.040(4) . ?
Fe2 C25 2.042(4) . ?
Fe2 C30 2.042(5) . ?
Fe2 C29 2.047(5) . ?
Fe2 C22 2.050(4) . ?
Fe2 C24 2.061(4) . ?
C2 C3 1.394(8) . ?
C3 C4 1.377(8) . ?
C4 C5 1.375(7) . ?
C6 C7 1.423(5) . ?
C6 C10 1.430(6) . ?
C6 C11 1.461(6) . ?
C7 C8 1.414(6) . ?
C8 C9 1.410(7) . ?
C9 C10 1.411(6) . ?
C11 C12 1.306(6) . ?
C12 C13 1.473(6) . ?
C13 C18 1.394(6) . ?
C13 C14 1.396(5) . ?
C14 C15 1.405(6) . ?
C15 C16 1.391(6) . ?
C15 C20 1.483(5) . ?
C16 C17 1.384(5) . ?
C17 C18 1.387(6) . ?
C17 C19 1.476(6) . ?
C20 C21 1.319(6) . ?
C21 C22 1.462(5) . ?
C22 C23 1.422(6) . ?
C22 C26 1.422(6) . ?
C23 C24 1.407(6) . ?
C24 C25 1.412(6) . ?
C25 C26 1.406(6) . ?
C27 C28 1.396(8) . ?
C27 C31 1.419(8) . ?
C28 C29 1.400(7) . ?
C29 C30 1.366(7) . ?
C30 C31 1.403(7) . ?

loop_
_geom_torsion_atom_site_label_1
_geom_torsion_atom_site_label_2
_geom_torsion_atom_site_label_3
_geom_torsion_atom_site_label_4
_geom_torsion
_geom_torsion_site_symmetry_1
_geom_torsion_site_symmetry_2
_geom_torsion_site_symmetry_3
_geom_torsion_site_symmetry_4
_geom_torsion_publ_flag
C10 Fe1 C1 C5 121.0(3) . . . . ?
C9 Fe1 C1 C5 78.6(4) . . . . ?
C7 Fe1 C1 C5 -165.4(6) . . . . ?
C2 Fe1 C1 C5 -117.4(5) . . . . ?
C8 Fe1 C1 C5 44.9(7) . . . . ?
C4 Fe1 C1 C5 -37.1(4) . . . . ?
C3 Fe1 C1 C5 -79.9(4) . . . . ?
C6 Fe1 C1 C5 162.8(3) . . . . ?
C10 Fe1 C1 C2 -121.6(4) . . . . ?
C5 Fe1 C1 C2 117.4(5) . . . . ?
C9 Fe1 C1 C2 -164.0(4) . . . . ?
C7 Fe1 C1 C2 -48.0(8) . . . . ?
C8 Fe1 C1 C2 162.2(5) . . . . ?
C4 Fe1 C1 C2 80.2(4) . . . . ?
C3 Fe1 C1 C2 37.5(3) . . . . ?
C6 Fe1 C1 C2 -79.8(4) . . . . ?
C5 C1 C2 C3 0.2(6) . . . . ?
Fe1 C1 C2 C3 -60.2(4) . . . . ?
C5 C1 C2 Fe1 60.5(4) . . . . ?
C10 Fe1 C2 C3 -163.9(3) . . . . ?
C1 Fe1 C2 C3 118.3(5) . . . . ?
C5 Fe1 C2 C3 80.0(4) . . . . ?
C9 Fe1 C2 C3 158.9(5) . . . . ?
C7 Fe1 C2 C3 -78.2(4) . . . . ?
C8 Fe1 C2 C3 -40.4(8) . . . . ?
C4 Fe1 C2 C3 37.1(3) . . . . ?
C6 Fe1 C2 C3 -120.7(3) . . . . ?
C10 Fe1 C2 C1 77.8(4) . . . . ?
C5 Fe1 C2 C1 -38.3(3) . . . . ?
C9 Fe1 C2 C1 40.7(8) . . . . ?
C7 Fe1 C2 C1 163.6(3) . . . . ?
C8 Fe1 C2 C1 -158.7(6) . . . . ?
C4 Fe1 C2 C1 -81.2(4) . . . . ?
C3 Fe1 C2 C1 -118.3(5) . . . . ?
C6 Fe1 C2 C1 121.0(3) . . . . ?
C1 C2 C3 C4 -0.5(6) . . . . ?
Fe1 C2 C3 C4 -59.7(4) . . . . ?
C1 C2 C3 Fe1 59.3(4) . . . . ?
C10 Fe1 C3 C4 161.1(5) . . . . ?
C1 Fe1 C3 C4 80.1(4) . . . . ?
C5 Fe1 C3 C4 36.3(4) . . . . ?
C9 Fe1 C3 C4 -39.8(8) . . . . ?
C7 Fe1 C3 C4 -119.1(4) . . . . ?
C2 Fe1 C3 C4 119.2(5) . . . . ?
C8 Fe1 C3 C4 -76.2(4) . . . . ?
C6 Fe1 C3 C4 -161.9(3) . . . . ?
C10 Fe1 C3 C2 42.0(8) . . . . ?
C1 Fe1 C3 C2 -39.0(4) . . . . ?
C5 Fe1 C3 C2 -82.8(4) . . . . ?
C9 Fe1 C3 C2 -159.0(6) . . . . ?
C7 Fe1 C3 C2 121.7(4) . . . . ?
C8 Fe1 C3 C2 164.6(3) . . . . ?
C4 Fe1 C3 C2 -119.2(5) . . . . ?
C6 Fe1 C3 C2 78.9(4) . . . . ?
C2 C3 C4 C5 0.6(6) . . . . ?
Fe1 C3 C4 C5 -59.0(4) . . . . ?
C2 C3 C4 Fe1 59.5(4) . . . . ?
C10 Fe1 C4 C5 -41.2(8) . . . . ?
C1 Fe1 C4 C5 37.9(4) . . . . ?
C9 Fe1 C4 C5 -75.2(4) . . . . ?
C7 Fe1 C4 C5 -159.1(3) . . . . ?
C2 Fe1 C4 C5 83.3(4) . . . . ?
C8 Fe1 C4 C5 -117.1(4) . . . . ?
C3 Fe1 C4 C5 120.9(6) . . . . ?
C6 Fe1 C4 C5 166.6(5) . . . . ?
C10 Fe1 C4 C3 -162.1(6) . . . . ?
C1 Fe1 C4 C3 -83.0(4) . . . . ?
C5 Fe1 C4 C3 -120.9(6) . . . . ?
C9 Fe1 C4 C3 163.9(4) . . . . ?
C7 Fe1 C4 C3 80.0(4) . . . . ?
C2 Fe1 C4 C3 -37.6(4) . . . . ?
C8 Fe1 C4 C3 122.0(4) . . . . ?
C6 Fe1 C4 C3 45.7(8) . . . . ?
C3 C4 C5 C1 -0.4(6) . . . . ?
Fe1 C4 C5 C1 -59.8(4) . . . . ?
C3 C4 C5 Fe1 59.4(4) . . . . ?
C2 C1 C5 C4 0.1(6) . . . . ?
Fe1 C1 C5 C4 60.4(4) . . . . ?
C2 C1 C5 Fe1 -60.2(4) . . . . ?
C10 Fe1 C5 C4 163.5(4) . . . . ?
C1 Fe1 C5 C4 -119.0(6) . . . . ?
C9 Fe1 C5 C4 122.2(4) . . . . ?
C7 Fe1 C5 C4 49.5(7) . . . . ?
C2 Fe1 C5 C4 -79.6(4) . . . . ?
C8 Fe1 C5 C4 80.5(4) . . . . ?
C3 Fe1 C5 C4 -36.2(4) . . . . ?
C6 Fe1 C5 C4 -165.6(5) . . . . ?
C10 Fe1 C5 C1 -77.5(4) . . . . ?
C9 Fe1 C5 C1 -118.8(4) . . . . ?
C7 Fe1 C5 C1 168.5(5) . . . . ?
C2 Fe1 C5 C1 39.4(4) . . . . ?
C8 Fe1 C5 C1 -160.6(4) . . . . ?
C4 Fe1 C5 C1 119.0(6) . . . . ?
C3 Fe1 C5 C1 82.7(4) . . . . ?
C6 Fe1 C5 C1 -46.6(8) . . . . ?
C10 Fe1 C6 C7 -118.7(4) . . . . ?
C1 Fe1 C6 C7 165.4(3) . . . . ?
C5 Fe1 C6 C7 -159.7(6) . . . . ?
C9 Fe1 C6 C7 -81.0(3) . . . . ?
C2 Fe1 C6 C7 121.6(4) . . . . ?
C8 Fe1 C6 C7 -37.3(3) . . . . ?
C4 Fe1 C6 C7 46.4(7) . . . . ?
C3 Fe1 C6 C7 79.7(4) . . . . ?
C1 Fe1 C6 C10 -76.0(4) . . . . ?
C5 Fe1 C6 C10 -41.0(7) . . . . ?
C9 Fe1 C6 C10 37.7(3) . . . . ?
C7 Fe1 C6 C10 118.7(4) . . . . ?
C2 Fe1 C6 C10 -119.7(4) . . . . ?
C8 Fe1 C6 C10 81.4(3) . . . . ?
C4 Fe1 C6 C10 165.1(6) . . . . ?
C3 Fe1 C6 C10 -161.6(3) . . . . ?
C10 Fe1 C6 C11 118.5(5) . . . . ?
C1 Fe1 C6 C11 42.5(5) . . . . ?
C5 Fe1 C6 C11 77.5(7) . . . . ?
C9 Fe1 C6 C11 156.2(4) . . . . ?
C7 Fe1 C6 C11 -122.8(5) . . . . ?
C2 Fe1 C6 C11 -1.2(5) . . . . ?
C8 Fe1 C6 C11 -160.1(4) . . . . ?
C4 Fe1 C6 C11 -76.4(7) . . . . ?
C3 Fe1 C6 C11 -43.1(5) . . . . ?
C10 C6 C7 C8 1.4(5) . . . . ?
C11 C6 C7 C8 -178.6(4) . . . . ?
Fe1 C6 C7 C8 59.4(3) . . . . ?
C10 C6 C7 Fe1 -58.0(3) . . . . ?
C11 C6 C7 Fe1 122.0(5) . . . . ?
C10 Fe1 C7 C8 -81.8(3) . . . . ?
C1 Fe1 C7 C8 -161.7(7) . . . . ?
C5 Fe1 C7 C8 42.8(6) . . . . ?
C9 Fe1 C7 C8 -37.8(3) . . . . ?
C2 Fe1 C7 C8 161.3(4) . . . . ?
C4 Fe1 C7 C8 78.1(4) . . . . ?
C3 Fe1 C7 C8 119.6(3) . . . . ?
C6 Fe1 C7 C8 -120.0(4) . . . . ?
C10 Fe1 C7 C6 38.2(3) . . . . ?
C1 Fe1 C7 C6 -41.7(8) . . . . ?
C5 Fe1 C7 C6 162.8(5) . . . . ?
C9 Fe1 C7 C6 82.2(3) . . . . ?
C2 Fe1 C7 C6 -78.7(4) . . . . ?
C8 Fe1 C7 C6 120.0(4) . . . . ?
C4 Fe1 C7 C6 -161.9(3) . . . . ?
C3 Fe1 C7 C6 -120.4(3) . . . . ?
C6 C7 C8 C9 -0.7(5) . . . . ?
Fe1 C7 C8 C9 59.3(3) . . . . ?
C6 C7 C8 Fe1 -60.0(3) . . . . ?
C10 Fe1 C8 C9 -37.5(3) . . . . ?
C1 Fe1 C8 C9 47.1(6) . . . . ?
C5 Fe1 C8 C9 79.2(3) . . . . ?
C7 Fe1 C8 C9 -118.9(4) . . . . ?
C2 Fe1 C8 C9 -169.4(6) . . . . ?
C4 Fe1 C8 C9 120.3(3) . . . . ?
C3 Fe1 C8 C9 160.6(3) . . . . ?
C6 Fe1 C8 C9 -81.6(3) . . . . ?
C10 Fe1 C8 C7 81.4(3) . . . . ?
C1 Fe1 C8 C7 166.0(5) . . . . ?
C5 Fe1 C8 C7 -161.9(3) . . . . ?
C9 Fe1 C8 C7 118.9(4) . . . . ?
C2 Fe1 C8 C7 -50.4(7) . . . . ?
C4 Fe1 C8 C7 -120.7(3) . . . . ?
C3 Fe1 C8 C7 -80.4(3) . . . . ?
C6 Fe1 C8 C7 37.3(2) . . . . ?
C7 C8 C9 C10 -0.3(6) . . . . ?
Fe1 C8 C9 C10 59.0(3) . . . . ?
C7 C8 C9 Fe1 -59.3(3) . . . . ?
C10 Fe1 C9 C8 119.7(4) . . . . ?
C1 Fe1 C9 C8 -159.7(3) . . . . ?
C5 Fe1 C9 C8 -118.3(3) . . . . ?
C7 Fe1 C9 C8 37.9(3) . . . . ?
C2 Fe1 C9 C8 170.0(5) . . . . ?
C4 Fe1 C9 C8 -78.4(3) . . . . ?
C3 Fe1 C9 C8 -49.5(7) . . . . ?
C6 Fe1 C9 C8 81.8(3) . . . . ?
C1 Fe1 C9 C10 80.6(4) . . . . ?
C5 Fe1 C9 C10 122.1(3) . . . . ?
C7 Fe1 C9 C10 -81.8(3) . . . . ?
C2 Fe1 C9 C10 50.3(7) . . . . ?
C8 Fe1 C9 C10 -119.7(4) . . . . ?
C4 Fe1 C9 C10 161.9(3) . . . . ?
C3 Fe1 C9 C10 -169.1(5) . . . . ?
C6 Fe1 C9 C10 -37.9(3) . . . . ?
C8 C9 C10 C6 1.2(5) . . . . ?
Fe1 C9 C10 C6 60.6(3) . . . . ?
C8 C9 C10 Fe1 -59.4(3) . . . . ?
C7 C6 C10 C9 -1.6(5) . . . . ?
C11 C6 C10 C9 178.4(4) . . . . ?
Fe1 C6 C10 C9 -59.9(3) . . . . ?
C7 C6 C10 Fe1 58.3(3) . . . . ?
C11 C6 C10 Fe1 -121.7(4) . . . . ?
C1 Fe1 C10 C9 -117.6(4) . . . . ?
C5 Fe1 C10 C9 -76.0(4) . . . . ?
C7 Fe1 C10 C9 81.2(3) . . . . ?
C2 Fe1 C10 C9 -160.4(4) . . . . ?
C8 Fe1 C10 C9 37.4(3) . . . . ?
C4 Fe1 C10 C9 -46.0(7) . . . . ?
C3 Fe1 C10 C9 168.5(6) . . . . ?
C6 Fe1 C10 C9 119.2(4) . . . . ?
C1 Fe1 C10 C6 123.3(3) . . . . ?
C5 Fe1 C10 C6 164.8(3) . . . . ?
C9 Fe1 C10 C6 -119.2(4) . . . . ?
C7 Fe1 C10 C6 -37.9(2) . . . . ?
C2 Fe1 C10 C6 80.4(4) . . . . ?
C8 Fe1 C10 C6 -81.8(3) . . . . ?
C4 Fe1 C10 C6 -165.2(5) . . . . ?
C3 Fe1 C10 C6 49.3(7) . . . . ?
C7 C6 C11 C12 22.5(7) . . . . ?
C10 C6 C11 C12 -157.5(4) . . . . ?
Fe1 C6 C11 C12 114.1(5) . . . . ?
C6 C11 C12 C13 -178.9(4) . . . . ?
C11 C12 C13 C18 157.0(4) . . . . ?
C11 C12 C13 C14 -20.2(7) . . . . ?
C18 C13 C14 C15 -2.1(6) . . . . ?
C12 C13 C14 C15 175.2(4) . . . . ?
C13 C14 C15 C16 2.2(6) . . . . ?
C13 C14 C15 C20 -177.8(4) . . . . ?
C14 C15 C16 C17 -0.9(6) . . . . ?
C20 C15 C16 C17 179.0(4) . . . . ?
C15 C16 C17 C18 -0.3(6) . . . . ?
C15 C16 C17 C19 -176.8(4) . . . . ?
C16 C17 C18 C13 0.4(6) . . . . ?
C19 C17 C18 C13 176.8(4) . . . . ?
C14 C13 C18 C17 0.8(6) . . . . ?
C12 C13 C18 C17 -176.6(4) . . . . ?
C16 C17 C19 O1 167.5(5) . . . . ?
C18 C17 C19 O1 -9.0(8) . . . . ?
C16 C15 C20 C21 -176.1(4) . . . . ?
C14 C15 C20 C21 3.8(7) . . . . ?
C15 C20 C21 C22 178.5(4) . . . . ?
C20 C21 C22 C23 -11.1(7) . . . . ?
C20 C21 C22 C26 172.7(4) . . . . ?
C20 C21 C22 Fe2 -100.1(5) . . . . ?
C31 Fe2 C22 C23 -162.8(3) . . . . ?
C28 Fe2 C22 C23 -80.1(3) . . . . ?
C26 Fe2 C22 C23 118.0(3) . . . . ?
C27 Fe2 C22 C23 -121.4(3) . . . . ?
C25 Fe2 C22 C23 80.6(3) . . . . ?
C30 Fe2 C22 C23 170.7(6) . . . . ?
C29 Fe2 C22 C23 -51.0(5) . . . . ?
C24 Fe2 C22 C23 37.1(3) . . . . ?
C31 Fe2 C22 C26 79.3(3) . . . . ?
C28 Fe2 C22 C26 161.9(3) . . . . ?
C27 Fe2 C22 C26 120.7(3) . . . . ?
C23 Fe2 C22 C26 -118.0(3) . . . . ?
C25 Fe2 C22 C26 -37.4(2) . . . . ?
C30 Fe2 C22 C26 52.7(7) . . . . ?
C29 Fe2 C22 C26 -169.0(4) . . . . ?
C24 Fe2 C22 C26 -80.8(3) . . . . ?
C31 Fe2 C22 C21 -40.6(5) . . . . ?
C28 Fe2 C22 C21 42.1(4) . . . . ?
C26 Fe2 C22 C21 -119.9(5) . . . . ?
C27 Fe2 C22 C21 0.8(4) . . . . ?
C23 Fe2 C22 C21 122.1(5) . . . . ?
C25 Fe2 C22 C21 -157.2(4) . . . . ?
C30 Fe2 C22 C21 -67.2(7) . . . . ?
C29 Fe2 C22 C21 71.1(6) . . . . ?
C24 Fe2 C22 C21 159.3(4) . . . . ?
C26 C22 C23 C24 -1.2(5) . . . . ?
C21 C22 C23 C24 -177.9(4) . . . . ?
Fe2 C22 C23 C24 -60.2(3) . . . . ?
C26 C22 C23 Fe2 59.1(3) . . . . ?
C21 C22 C23 Fe2 -117.7(4) . . . . ?
C31 Fe2 C23 C24 164.8(5) . . . . ?
C28 Fe2 C23 C24 -122.7(3) . . . . ?
C26 Fe2 C23 C24 81.1(3) . . . . ?
C27 Fe2 C23 C24 -164.0(3) . . . . ?
C25 Fe2 C23 C24 37.4(3) . . . . ?
C30 Fe2 C23 C24 -52.5(6) . . . . ?
C29 Fe2 C23 C24 -81.6(3) . . . . ?
C22 Fe2 C23 C24 119.6(4) . . . . ?
C31 Fe2 C23 C22 45.2(7) . . . . ?
C28 Fe2 C23 C22 117.6(3) . . . . ?
C26 Fe2 C23 C22 -38.5(2) . . . . ?
C27 Fe2 C23 C22 76.4(3) . . . . ?
C25 Fe2 C23 C22 -82.3(3) . . . . ?
C30 Fe2 C23 C22 -172.1(5) . . . . ?
C29 Fe2 C23 C22 158.8(3) . . . . ?
C24 Fe2 C23 C22 -119.6(4) . . . . ?
C22 C23 C24 C25 1.3(5) . . . . ?
Fe2 C23 C24 C25 -58.5(3) . . . . ?
C22 C23 C24 Fe2 59.8(3) . . . . ?
C31 Fe2 C24 C23 -165.2(5) . . . . ?
C28 Fe2 C24 C23 75.4(3) . . . . ?
C26 Fe2 C24 C23 -81.8(3) . . . . ?
C27 Fe2 C24 C23 40.4(7) . . . . ?
C25 Fe2 C24 C23 -119.6(4) . . . . ?
C30 Fe2 C24 C23 158.7(3) . . . . ?
C29 Fe2 C24 C23 117.8(3) . . . . ?
C22 Fe2 C24 C23 -37.6(3) . . . . ?
C31 Fe2 C24 C25 -45.6(7) . . . . ?
C28 Fe2 C24 C25 -165.0(3) . . . . ?
C26 Fe2 C24 C25 37.8(3) . . . . ?
C27 Fe2 C24 C25 160.0(6) . . . . ?
C23 Fe2 C24 C25 119.6(4) . . . . ?
C30 Fe2 C24 C25 -81.7(3) . . . . ?
C29 Fe2 C24 C25 -122.6(3) . . . . ?
C22 Fe2 C24 C25 82.0(3) . . . . ?
C23 C24 C25 C26 -0.9(5) . . . . ?
Fe2 C24 C25 C26 -59.4(3) . . . . ?
C23 C24 C25 Fe2 58.5(3) . . . . ?
C31 Fe2 C25 C26 -78.9(3) . . . . ?
C28 Fe2 C25 C26 159.2(6) . . . . ?
C27 Fe2 C25 C26 -41.4(7) . . . . ?
C23 Fe2 C25 C26 81.7(3) . . . . ?
C30 Fe2 C25 C26 -122.2(3) . . . . ?
C29 Fe2 C25 C26 -163.4(3) . . . . ?
C22 Fe2 C25 C26 37.7(3) . . . . ?
C24 Fe2 C25 C26 118.9(4) . . . . ?
C31 Fe2 C25 C24 162.1(3) . . . . ?
C28 Fe2 C25 C24 40.3(7) . . . . ?
C26 Fe2 C25 C24 -118.9(4) . . . . ?
C27 Fe2 C25 C24 -160.3(6) . . . . ?
C23 Fe2 C25 C24 -37.3(3) . . . . ?
C30 Fe2 C25 C24 118.8(3) . . . . ?
C29 Fe2 C25 C24 77.7(3) . . . . ?
C22 Fe2 C25 C24 -81.2(3) . . . . ?
C24 C25 C26 C22 0.1(5) . . . . ?
Fe2 C25 C26 C22 -60.1(3) . . . . ?
C24 C25 C26 Fe2 60.2(3) . . . . ?
C23 C22 C26 C25 0.6(5) . . . . ?
C21 C22 C26 C25 177.4(4) . . . . ?
Fe2 C22 C26 C25 60.0(3) . . . . ?
C23 C22 C26 Fe2 -59.4(3) . . . . ?
C21 C22 C26 Fe2 117.4(4) . . . . ?
C31 Fe2 C26 C25 120.3(3) . . . . ?
C28 Fe2 C26 C25 -162.4(5) . . . . ?
C27 Fe2 C26 C25 163.4(3) . . . . ?
C23 Fe2 C26 C25 -81.1(3) . . . . ?
C30 Fe2 C26 C25 79.0(3) . . . . ?
C29 Fe2 C26 C25 46.9(7) . . . . ?
C22 Fe2 C26 C25 -119.5(4) . . . . ?
C24 Fe2 C26 C25 -37.6(3) . . . . ?
C31 Fe2 C26 C22 -120.2(3) . . . . ?
C28 Fe2 C26 C22 -42.9(6) . . . . ?
C27 Fe2 C26 C22 -77.1(3) . . . . ?
C23 Fe2 C26 C22 38.4(2) . . . . ?
C25 Fe2 C26 C22 119.5(4) . . . . ?
C30 Fe2 C26 C22 -161.5(3) . . . . ?
C29 Fe2 C26 C22 166.4(6) . . . . ?
C24 Fe2 C26 C22 81.9(3) . . . . ?
C31 Fe2 C27 C28 -118.7(5) . . . . ?
C26 Fe2 C27 C28 160.1(3) . . . . ?
C23 Fe2 C27 C28 77.3(4) . . . . ?
C25 Fe2 C27 C28 -169.5(5) . . . . ?
C30 Fe2 C27 C28 -80.2(4) . . . . ?
C29 Fe2 C27 C28 -37.9(3) . . . . ?
C22 Fe2 C27 C28 118.6(3) . . . . ?
C24 Fe2 C27 C28 47.6(7) . . . . ?
C28 Fe2 C27 C31 118.7(5) . . . . ?
C26 Fe2 C27 C31 -81.2(4) . . . . ?
C23 Fe2 C27 C31 -164.0(3) . . . . ?
C25 Fe2 C27 C31 -50.8(7) . . . . ?
C30 Fe2 C27 C31 38.5(3) . . . . ?
C29 Fe2 C27 C31 80.8(4) . . . . ?
C22 Fe2 C27 C31 -122.7(3) . . . . ?
C24 Fe2 C27 C31 166.3(5) . . . . ?
C31 C27 C28 C29 1.8(6) . . . . ?
Fe2 C27 C28 C29 60.9(4) . . . . ?
C31 C27 C28 Fe2 -59.0(4) . . . . ?
C31 Fe2 C28 C27 38.3(3) . . . . ?
C26 Fe2 C28 C27 -47.4(7) . . . . ?
C23 Fe2 C28 C27 -120.7(4) . . . . ?
C25 Fe2 C28 C27 168.5(5) . . . . ?
C30 Fe2 C28 C27 82.2(4) . . . . ?
C29 Fe2 C28 C27 118.6(5) . . . . ?
C22 Fe2 C28 C27 -78.6(4) . . . . ?
C24 Fe2 C28 C27 -161.4(3) . . . . ?
C31 Fe2 C28 C29 -80.3(4) . . . . ?
C26 Fe2 C28 C29 -166.0(5) . . . . ?
C27 Fe2 C28 C29 -118.6(5) . . . . ?
C23 Fe2 C28 C29 120.7(3) . . . . ?
C25 Fe2 C28 C29 49.9(8) . . . . ?
C30 Fe2 C28 C29 -36.4(3) . . . . ?
C22 Fe2 C28 C29 162.9(3) . . . . ?
C24 Fe2 C28 C29 80.1(4) . . . . ?
C27 C28 C29 C30 -1.1(6) . . . . ?
Fe2 C28 C29 C30 59.4(4) . . . . ?
C27 C28 C29 Fe2 -60.5(4) . . . . ?
C31 Fe2 C29 C30 -37.3(3) . . . . ?
C28 Fe2 C29 C30 -119.8(5) . . . . ?
C26 Fe2 C29 C30 42.9(8) . . . . ?
C27 Fe2 C29 C30 -81.9(4) . . . . ?
C23 Fe2 C29 C30 162.9(3) . . . . ?
C25 Fe2 C29 C30 78.5(4) . . . . ?
C22 Fe2 C29 C30 -160.1(4) . . . . ?
C24 Fe2 C29 C30 120.4(3) . . . . ?
C31 Fe2 C29 C28 82.5(4) . . . . ?
C26 Fe2 C29 C28 162.7(6) . . . . ?
C27 Fe2 C29 C28 37.9(3) . . . . ?
C23 Fe2 C29 C28 -77.2(4) . . . . ?
C25 Fe2 C29 C28 -161.7(3) . . . . ?
C30 Fe2 C29 C28 119.8(5) . . . . ?
C22 Fe2 C29 C28 -40.3(6) . . . . ?
C24 Fe2 C29 C28 -119.7(3) . . . . ?
C28 C29 C30 C31 -0.2(6) . . . . ?
Fe2 C29 C30 C31 58.4(4) . . . . ?
C28 C29 C30 Fe2 -58.5(4) . . . . ?
C31 Fe2 C30 C29 120.4(5) . . . . ?
C28 Fe2 C30 C29 37.5(3) . . . . ?
C26 Fe2 C30 C29 -164.4(3) . . . . ?
C27 Fe2 C30 C29 81.3(4) . . . . ?
C23 Fe2 C30 C29 -40.6(7) . . . . ?
C25 Fe2 C30 C29 -121.7(3) . . . . ?
C22 Fe2 C30 C29 155.5(5) . . . . ?
C24 Fe2 C30 C29 -78.7(4) . . . . ?
C28 Fe2 C30 C31 -82.9(4) . . . . ?
C26 Fe2 C30 C31 75.2(4) . . . . ?
C27 Fe2 C30 C31 -39.1(3) . . . . ?
C23 Fe2 C30 C31 -161.0(5) . . . . ?
C25 Fe2 C30 C31 118.0(3) . . . . ?
C29 Fe2 C30 C31 -120.4(5) . . . . ?
C22 Fe2 C30 C31 35.1(8) . . . . ?
C24 Fe2 C30 C31 161.0(3) . . . . ?
C29 C30 C31 C27 1.3(6) . . . . ?
Fe2 C30 C31 C27 60.8(4) . . . . ?
C29 C30 C31 Fe2 -59.5(4) . . . . ?
C28 C27 C31 C30 -1.9(6) . . . . ?
Fe2 C27 C31 C30 -61.2(3) . . . . ?
C28 C27 C31 Fe2 59.3(4) . . . . ?
C28 Fe2 C31 C30 79.7(4) . . . . ?
C26 Fe2 C31 C30 -124.6(3) . . . . ?
C27 Fe2 C31 C30 117.3(5) . . . . ?
C23 Fe2 C31 C30 159.2(5) . . . . ?
C25 Fe2 C31 C30 -82.5(4) . . . . ?
C29 Fe2 C31 C30 36.1(3) . . . . ?
C22 Fe2 C31 C30 -167.2(3) . . . . ?
C24 Fe2 C31 C30 -48.9(7) . . . . ?
C28 Fe2 C31 C27 -37.7(3) . . . . ?
C26 Fe2 C31 C27 118.0(3) . . . . ?
C23 Fe2 C31 C27 41.9(7) . . . . ?
C25 Fe2 C31 C27 160.1(3) . . . . ?
C30 Fe2 C31 C27 -117.3(5) . . . . ?
C29 Fe2 C31 C27 -81.3(4) . . . . ?
C22 Fe2 C31 C27 75.5(4) . . . . ?
C24 Fe2 C31 C27 -166.3(5) . . . . ?
